data_1563881
loop_
_publ_author_name
'Shi, Xiangxiang'
'Fan, Yong'
'Xu, Jianing'
'Qi, Hui'
'Chai, Juan'
'Sun, Jing'
'Jin, Haoqing'
'Chen, Xiaodong'
'Zhang, Ping'
'Wang, Li'

_publ_section_title
;
 Layer-structured lanthanide coordination polymers constructed from
 3,5-bis(3,5-dicarboxylphenyl)-pyridine ligand as fluorescent probe for
 nitroaromatics and metal ions
;
_journal_name_full 'Inorganica Chimica Acta'
_journal_page_first 473
_journal_page_last 479
_journal_paper_doi 10.1016/j.ica.2018.08.050
_journal_volume 483
_journal_year 2018
_chemical_formula_sum 'C21 H13 Eu N O10'
_chemical_formula_weight 591.28
_space_group_IT_number 2
_space_group_name_Hall '-P 1'
_space_group_name_H-M_alt 'P -1'
_symmetry_cell_setting triclinic
_symmetry_space_group_name_H-M 'P -1'
_atom_sites_solution_hydrogens geom
_atom_sites_solution_primary direct
_atom_sites_solution_secondary difmap
_cell_angle_alpha 86.10(3)
_cell_angle_beta 74.54(3)
_cell_angle_gamma 68.36(3)
_cell_formula_units_Z 2
_cell_length_a 9.998(2)
_cell_length_b 11.005(2)
_cell_length_c 11.883(2)
_cell_measurement_reflns_used 11609
_cell_measurement_temperature 293(2)
_cell_measurement_theta_max 27.44
_cell_measurement_theta_min 3.23
_cell_volume 1170.7(5)
_computing_structure_refinement 'SHELXL-97 (Sheldrick, 1997)'
_computing_structure_solution 'SHELXS-97 (Sheldrick, 1990)'
_diffrn_ambient_temperature 293(2)
_diffrn_measured_fraction_theta_full 0.989
_diffrn_measured_fraction_theta_max 0.989
_diffrn_measurement_device_type Brucker
_diffrn_radiation_monochromator graphite
_diffrn_radiation_source 'fine-focus sealed tube'
_diffrn_radiation_type MoK\a
_diffrn_radiation_wavelength 0.71073
_diffrn_reflns_av_R_equivalents 0.0253
_diffrn_reflns_av_sigmaI/netI 0.0321
_diffrn_reflns_limit_h_max 12
_diffrn_reflns_limit_h_min -12
_diffrn_reflns_limit_k_max 14
_diffrn_reflns_limit_k_min -14
_diffrn_reflns_limit_l_max 15
_diffrn_reflns_limit_l_min -15
_diffrn_reflns_number 11609
_diffrn_reflns_theta_full 27.44
_diffrn_reflns_theta_max 27.44
_diffrn_reflns_theta_min 3.23
_exptl_absorpt_coefficient_mu 2.732
_exptl_crystal_colour colorless
_exptl_crystal_density_diffrn 1.677
_exptl_crystal_density_method 'not measured'
_exptl_crystal_description block
_exptl_crystal_F_000 578
_exptl_crystal_size_max 0.1
_exptl_crystal_size_mid 0.1
_exptl_crystal_size_min 0.1
_refine_diff_density_max 1.079
_refine_diff_density_min -0.710
_refine_diff_density_rms 0.140
_refine_ls_extinction_method none
_refine_ls_goodness_of_fit_ref 1.201
_refine_ls_hydrogen_treatment mixed
_refine_ls_matrix_type full
_refine_ls_number_parameters 314
_refine_ls_number_reflns 5303
_refine_ls_number_restraints 0
_refine_ls_restrained_S_all 1.201
_refine_ls_R_factor_all 0.0272
_refine_ls_R_factor_gt 0.0253
_refine_ls_shift/su_max 0.001
_refine_ls_shift/su_mean 0.000
_refine_ls_structure_factor_coef Fsqd
_refine_ls_weighting_details 'calc w=1/[\s^2^(Fo^2^)+(0.0433P)^2^+1.2206P] where P=(Fo^2^+2Fc^2^)/3'
_refine_ls_weighting_scheme calc
_refine_ls_wR_factor_gt 0.0823
_refine_ls_wR_factor_ref 0.0837
_reflns_number_gt 4975
_reflns_number_total 5303
_reflns_threshold_expression >2sigma(I)
_cod_data_source_file ICA-2017-483-473.cif
_cod_data_source_block Eu
_cod_original_cell_volume 1170.7(4)
_cod_original_sg_symbol_H-M P-1
_cod_database_code 1563881

loop_
_symmetry_equiv_pos_as_xyz
'x, y, z'
'-x, -y, -z'

loop_
_atom_site_label
_atom_site_type_symbol
_atom_site_fract_x
_atom_site_fract_y
_atom_site_fract_z
_atom_site_U_iso_or_equiv
_atom_site_adp_type
_atom_site_occupancy
_atom_site_symmetry_multiplicity
_atom_site_calc_flag
_atom_site_refinement_flags
_atom_site_disorder_assembly
_atom_site_disorder_group
Eu1 Eu 0.103660(16) 0.379987(15) 0.240764(13) 0.01727(7) Uani 1 1 d . . .
O1 O 0.1708(3) -0.0079(3) 0.1493(3) 0.0436(8) Uani 1 1 d . . .
O2 O 0.8515(3) 0.4475(3) 0.6682(3) 0.0293(6) Uani 1 1 d . . .
O3 O 0.6613(3) 0.6344(3) 0.6997(3) 0.0298(6) Uani 1 1 d . . .
O4 O 0.6781(3) -0.3067(3) -0.0725(2) 0.0351(7) Uani 1 1 d . . .
O5 O 0.1665(3) 0.1573(3) 0.2491(3) 0.0296(6) Uani 1 1 d . . .
O6 O 0.8784(3) -0.3094(3) -0.0285(2) 0.0315(6) Uani 1 1 d . . .
O7 O 0.1523(3) 0.6052(3) 0.7515(3) 0.0339(7) Uani 1 1 d . . .
O8 O 0.1405(3) 0.4508(3) 0.6513(3) 0.0308(6) Uani 1 1 d . . .
O9 O 0.0511(4) 0.5717(3) 0.1182(3) 0.0409(8) Uani 1 1 d . . .
O10 O 0.0457(4) 0.3255(3) 0.4425(3) 0.0329(7) Uani 1 1 d . . .
N1 N 0.8529(4) -0.0830(3) 0.4630(3) 0.0288(7) Uani 1 1 d . . .
C1 C 0.7171(4) 0.5159(4) 0.6707(3) 0.0216(7) Uani 1 1 d . . .
C2 C 0.6236(4) 0.4491(3) 0.6395(3) 0.0206(7) Uani 1 1 d . . .
C3 C 0.4695(4) 0.5090(3) 0.6691(3) 0.0206(7) Uani 1 1 d . . .
H3 H 0.4245 0.5924 0.7042 0.025 Uiso 1 1 calc R . .
C4 C 0.6916(4) 0.3261(3) 0.5825(3) 0.0212(7) Uani 1 1 d . . .
H4 H 0.7947 0.2851 0.5643 0.025 Uiso 1 1 calc R . .
C5 C 0.6064(4) 0.2646(3) 0.5527(3) 0.0181(6) Uani 1 1 d . . .
C6 C 0.4505(4) 0.3244(3) 0.5868(3) 0.0205(7) Uani 1 1 d . . .
H6 H 0.3924 0.2828 0.5691 0.025 Uiso 1 1 calc R . .
C7 C 0.6744(4) 0.1366(3) 0.4881(3) 0.0191(7) Uani 1 1 d . . .
C8 C 0.3960(4) -0.0202(3) 0.1874(3) 0.0217(7) Uani 1 1 d . . .
C9 C 0.4575(4) 0.0146(3) 0.2664(3) 0.0227(7) Uani 1 1 d . . .
H9 H 0.3970 0.0798 0.3231 0.027 Uiso 1 1 calc R . .
C10 C 0.7376(4) -0.2721(4) -0.0074(3) 0.0252(8) Uani 1 1 d . . .
C11 C 0.6398(4) -0.1764(4) 0.0930(3) 0.0256(8) Uani 1 1 d . . .
C12 C 0.2152(4) 0.5027(4) 0.6847(3) 0.0227(7) Uani 1 1 d . . .
C13 C 0.6122(4) 0.1096(3) 0.4054(3) 0.0210(7) Uani 1 1 d . . .
H13 H 0.5310 0.1742 0.3866 0.025 Uiso 1 1 calc R . .
C14 C 0.4872(4) -0.1176(4) 0.1022(3) 0.0260(8) Uani 1 1 d . . .
H14 H 0.4462 -0.1437 0.0510 0.031 Uiso 1 1 calc R . .
C15 C 0.6097(4) -0.0471(4) 0.2618(3) 0.0220(7) Uani 1 1 d . . .
C16 C 0.6986(4) -0.1406(4) 0.1732(3) 0.0267(8) Uani 1 1 d . . .
H16 H 0.8001 -0.1802 0.1675 0.032 Uiso 1 1 calc R . .
C17 C 0.6715(4) -0.0144(4) 0.3508(3) 0.0225(7) Uani 1 1 d . . .
C18 C 0.7894(4) -0.1073(4) 0.3857(3) 0.0272(8) Uani 1 1 d . . .
H18 H 0.8266 -0.1916 0.3534 0.033 Uiso 1 1 calc R . .
C19 C 0.7973(4) 0.0367(4) 0.5121(3) 0.0242(7) Uani 1 1 d . . .
H19 H 0.8424 0.0544 0.5647 0.029 Uiso 1 1 calc R . .
C20 C 0.2325(4) 0.0467(4) 0.1950(3) 0.0255(8) Uani 1 1 d . . .
C21 C 0.3816(4) 0.4450(3) 0.6466(3) 0.0195(7) Uani 1 1 d . . .
H2W H 0.085(5) 0.237(5) 0.457(4) 0.032(12) Uiso 1 1 d . . .
H4W H 0.021(11) 0.575(9) 0.066(8) 0.12(4) Uiso 1 1 d . . .
H3W H 0.061(7) 0.639(7) 0.142(6) 0.062(19) Uiso 1 1 d . . .
H1W H 0.033(9) 0.374(7) 0.482(6) 0.08(2) Uiso 1 1 d . . .

loop_
_atom_site_aniso_label
_atom_site_aniso_U_11
_atom_site_aniso_U_22
_atom_site_aniso_U_33
_atom_site_aniso_U_23
_atom_site_aniso_U_13
_atom_site_aniso_U_12
Eu1 0.01183(10) 0.01711(10) 0.02138(10) -0.00706(6) -0.00402(7) -0.00246(7)
O1 0.0313(16) 0.0360(17) 0.068(2) -0.0168(16) -0.0202(16) -0.0093(14)
O2 0.0191(13) 0.0259(14) 0.0456(16) -0.0109(12) -0.0127(12) -0.0062(11)
O3 0.0225(13) 0.0248(14) 0.0432(16) -0.0158(12) -0.0104(12) -0.0058(11)
O4 0.0269(15) 0.0455(18) 0.0278(14) -0.0224(13) -0.0042(12) -0.0052(13)
O5 0.0281(14) 0.0187(13) 0.0380(15) -0.0081(11) -0.0112(12) -0.0006(11)
O6 0.0270(14) 0.0342(15) 0.0267(13) -0.0126(11) -0.0088(11) -0.0002(12)
O7 0.0162(13) 0.0325(15) 0.0484(17) -0.0220(13) -0.0041(12) -0.0027(11)
O8 0.0124(12) 0.0277(14) 0.0506(17) -0.0184(13) -0.0066(12) -0.0031(10)
O9 0.057(2) 0.0287(17) 0.0381(17) 0.0042(13) -0.0216(16) -0.0113(15)
O10 0.0388(17) 0.0239(16) 0.0251(14) -0.0056(12) -0.0004(13) -0.0036(13)
N1 0.0244(16) 0.0236(16) 0.0334(17) -0.0069(13) -0.0110(14) 0.0006(13)
C1 0.0183(16) 0.0229(17) 0.0232(16) -0.0076(13) -0.0044(14) -0.0062(14)
C2 0.0189(16) 0.0207(17) 0.0229(16) -0.0053(13) -0.0060(13) -0.0065(14)
C3 0.0155(16) 0.0168(16) 0.0274(17) -0.0065(13) -0.0031(13) -0.0040(13)
C4 0.0154(16) 0.0226(17) 0.0241(16) -0.0080(13) -0.0076(13) -0.0019(13)
C5 0.0143(15) 0.0185(16) 0.0189(15) -0.0049(12) -0.0025(12) -0.0034(13)
C6 0.0190(16) 0.0194(16) 0.0247(16) -0.0051(13) -0.0067(14) -0.0073(13)
C7 0.0137(15) 0.0200(16) 0.0226(16) -0.0034(13) -0.0012(13) -0.0068(13)
C8 0.0216(17) 0.0190(17) 0.0232(16) -0.0038(13) -0.0041(14) -0.0064(14)
C9 0.0258(18) 0.0164(16) 0.0228(16) -0.0068(13) -0.0050(14) -0.0037(14)
C10 0.0274(19) 0.0243(18) 0.0197(16) -0.0064(14) -0.0034(15) -0.0052(15)
C11 0.030(2) 0.0224(18) 0.0196(16) -0.0070(13) -0.0054(15) -0.0033(15)
C12 0.0125(16) 0.0207(17) 0.0326(18) -0.0060(14) -0.0043(14) -0.0035(13)
C13 0.0195(16) 0.0194(17) 0.0215(16) -0.0052(13) -0.0051(14) -0.0031(13)
C14 0.0285(19) 0.0228(18) 0.0247(17) -0.0092(14) -0.0089(15) -0.0040(15)
C15 0.0239(18) 0.0209(17) 0.0214(16) -0.0050(13) -0.0055(14) -0.0077(14)
C16 0.0238(18) 0.0245(19) 0.0269(18) -0.0070(15) -0.0058(15) -0.0024(15)
C17 0.0236(17) 0.0204(17) 0.0216(16) -0.0057(13) -0.0043(14) -0.0059(14)
C18 0.0266(19) 0.0203(18) 0.0304(18) -0.0072(14) -0.0062(16) -0.0033(15)
C19 0.0185(17) 0.0254(18) 0.0262(17) -0.0068(14) -0.0060(14) -0.0038(14)
C20 0.0277(19) 0.0182(17) 0.0298(18) -0.0052(14) -0.0114(16) -0.0038(15)
C21 0.0125(15) 0.0193(16) 0.0251(16) -0.0028(13) -0.0033(13) -0.0045(13)

loop_
_atom_type_symbol
_atom_type_description
_atom_type_scat_dispersion_real
_atom_type_scat_dispersion_imag
_atom_type_scat_source
C C 0.0033 0.0016 'International Tables Vol C Tables 4.2.6.8 and 6.1.1.4'
H H 0.0000 0.0000 'International Tables Vol C Tables 4.2.6.8 and 6.1.1.4'
Eu Eu -0.1578 3.6682 'International Tables Vol C Tables 4.2.6.8 and 6.1.1.4'
N N 0.0061 0.0033 'International Tables Vol C Tables 4.2.6.8 and 6.1.1.4'
O O 0.0106 0.0060 'International Tables Vol C Tables 4.2.6.8 and 6.1.1.4'

loop_
_geom_angle_atom_site_label_1
_geom_angle_atom_site_label_2
_geom_angle_atom_site_label_3
_geom_angle
_geom_angle_site_symmetry_1
_geom_angle_site_symmetry_3
O5 Eu1 O10 71.93(11) . .
O5 Eu1 O4 79.34(11) . 2_655
O10 Eu1 O4 135.99(11) . 2_655
O5 Eu1 O9 146.16(11) . .
O10 Eu1 O9 139.74(12) . .
O4 Eu1 O9 79.03(12) 2_655 .
O5 Eu1 O2 137.60(9) . 2_666
O10 Eu1 O2 79.58(11) . 2_666
O4 Eu1 O2 101.86(10) 2_655 2_666
O9 Eu1 O2 72.64(12) . 2_666
O5 Eu1 O7 87.12(10) . 2_566
O10 Eu1 O7 85.09(12) . 2_566
O4 Eu1 O7 126.51(9) 2_655 2_566
O9 Eu1 O7 85.18(13) . 2_566
O2 Eu1 O7 121.45(9) 2_666 2_566
O5 Eu1 O8 125.70(10) . 2_566
O10 Eu1 O8 70.65(11) . 2_566
O4 Eu1 O8 151.65(11) 2_655 2_566
O9 Eu1 O8 72.63(12) . 2_566
O2 Eu1 O8 69.62(9) 2_666 2_566
O7 Eu1 O8 52.01(9) 2_566 2_566
O5 Eu1 O3 91.59(10) . 2_666
O10 Eu1 O3 78.05(11) . 2_666
O4 Eu1 O3 70.04(9) 2_655 2_666
O9 Eu1 O3 104.99(12) . 2_666
O2 Eu1 O3 51.47(9) 2_666 2_666
O7 Eu1 O3 162.62(11) 2_566 2_666
O8 Eu1 O3 116.94(9) 2_566 2_666
O5 Eu1 O6 76.40(10) . 2_655
O10 Eu1 O6 143.53(11) . 2_655
O4 Eu1 O6 50.93(9) 2_655 2_655
O9 Eu1 O6 69.77(11) . 2_655
O2 Eu1 O6 136.88(10) 2_666 2_655
O7 Eu1 O6 75.63(10) 2_566 2_655
O8 Eu1 O6 116.67(9) 2_566 2_655
O3 Eu1 O6 120.89(9) 2_666 2_655
O5 Eu1 C12 107.43(11) . 2_566
O10 Eu1 C12 76.35(11) . 2_566
O4 Eu1 C12 145.46(10) 2_655 2_566
O9 Eu1 C12 77.76(12) . 2_566
O2 Eu1 C12 95.20(10) 2_666 2_566
O7 Eu1 C12 26.36(9) 2_566 2_566
O8 Eu1 C12 25.65(9) 2_566 2_566
O3 Eu1 C12 141.15(9) 2_666 2_566
O6 Eu1 C12 96.77(10) 2_655 2_566
O5 Eu1 C1 115.74(10) . 2_666
O10 Eu1 C1 79.32(11) . 2_666
O4 Eu1 C1 84.19(10) 2_655 2_666
O9 Eu1 C1 87.50(12) . 2_666
O2 Eu1 C1 25.97(9) 2_666 2_666
O7 Eu1 C1 146.02(9) 2_566 2_666
O8 Eu1 C1 94.17(9) 2_566 2_666
O3 Eu1 C1 25.61(9) 2_666 2_666
O6 Eu1 C1 131.91(10) 2_655 2_666
C12 Eu1 C1 119.76(10) 2_566 2_666
O5 Eu1 C10 72.84(11) . 2_655
O10 Eu1 C10 143.79(11) . 2_655
O4 Eu1 C10 25.34(10) 2_655 2_655
O9 Eu1 C10 76.46(12) . 2_655
O2 Eu1 C10 123.50(11) 2_666 2_655
O7 Eu1 C10 101.28(11) 2_566 2_655
O8 Eu1 C10 140.11(10) 2_566 2_655
O3 Eu1 C10 94.87(10) 2_666 2_655
O6 Eu1 C10 26.09(10) 2_655 2_655
C12 Eu1 C10 122.75(11) 2_566 2_655
C1 Eu1 C10 109.15(11) 2_666 2_655
O5 Eu1 H1W 84.5(16) . .
O10 Eu1 H1W 13.0(16) . .
O4 Eu1 H1W 139.6(16) 2_655 .
O9 Eu1 H1W 128.1(16) . .
O2 Eu1 H1W 67.2(16) 2_666 .
O7 Eu1 H1W 88.9(16) 2_566 .
O8 Eu1 H1W 63.6(16) 2_566 .
O3 Eu1 H1W 73.7(16) 2_666 .
O6 Eu1 H1W 155.8(16) 2_655 .
C12 Eu1 H1W 74.8(16) 2_566 .
C1 Eu1 H1W 70.0(16) 2_666 .
C10 Eu1 H1W 154.5(16) 2_655 .
C1 O2 Eu1 95.2(2) . 2_666
C1 O3 Eu1 91.0(2) . 2_666
C10 O4 Eu1 97.3(2) . 2_655
C20 O5 Eu1 147.5(3) . .
C10 O6 Eu1 88.3(2) . 2_655
C12 O7 Eu1 94.1(2) . 2_566
C12 O8 Eu1 92.8(2) . 2_566
Eu1 O9 H4W 124(7) . .
Eu1 O9 H3W 116(4) . .
H4W O9 H3W 120(8) . .
Eu1 O10 H2W 115(3) . .
Eu1 O10 H1W 116(6) . .
H2W O10 H1W 122(7) . .
C19 N1 C18 118.3(3) . .
O3 C1 O2 121.8(3) . .
O3 C1 C2 120.1(3) . .
O2 C1 C2 118.1(3) . .
O3 C1 Eu1 63.36(19) . 2_666
O2 C1 Eu1 58.87(18) . 2_666
C2 C1 Eu1 171.7(3) . 2_666
C3 C2 C4 119.8(3) . .
C3 C2 C1 119.9(3) . .
C4 C2 C1 120.2(3) . .
C2 C3 C21 120.4(3) . .
C2 C3 H3 119.8 . .
C21 C3 H3 119.8 . .
C5 C4 C2 120.5(3) . .
C5 C4 H4 119.7 . .
C2 C4 H4 119.7 . .
C4 C5 C6 118.9(3) . .
C4 C5 C7 122.3(3) . .
C6 C5 C7 118.8(3) . .
C21 C6 C5 121.0(3) . .
C21 C6 H6 119.5 . .
C5 C6 H6 119.5 . .
C13 C7 C19 117.6(3) . .
C13 C7 C5 120.8(3) . .
C19 C7 C5 121.5(3) . .
C9 C8 C14 119.2(3) . .
C9 C8 C20 120.1(3) . .
C14 C8 C20 120.7(3) . .
C8 C9 C15 121.2(3) . .
C8 C9 H9 119.4 . .
C15 C9 H9 119.4 . .
O4 C10 O6 121.1(3) . .
O4 C10 C11 119.0(3) . .
O6 C10 C11 119.8(3) . .
O4 C10 Eu1 57.35(19) . 2_655
O6 C10 Eu1 65.65(19) . 2_655
C11 C10 Eu1 161.6(3) . 2_655
C16 C11 C14 119.2(3) . .
C16 C11 C10 121.7(3) . .
C14 C11 C10 119.1(3) . .
O8 C12 O7 121.1(3) . .
O8 C12 C21 119.9(3) . .
O7 C12 C21 119.0(3) . .
O8 C12 Eu1 61.54(19) . 2_566
O7 C12 Eu1 59.58(18) . 2_566
C21 C12 Eu1 178.5(3) . 2_566
C7 C13 C17 120.2(3) . .
C7 C13 H13 119.9 . .
C17 C13 H13 119.9 . .
C8 C14 C11 120.5(3) . .
C8 C14 H14 119.7 . .
C11 C14 H14 119.7 . .
C16 C15 C9 118.1(3) . .
C16 C15 C17 121.5(3) . .
C9 C15 C17 120.5(3) . .
C11 C16 C15 121.7(4) . .
C11 C16 H16 119.2 . .
C15 C16 H16 119.2 . .
C18 C17 C13 116.9(3) . .
C18 C17 C15 121.1(3) . .
C13 C17 C15 122.0(3) . .
N1 C18 C17 124.0(3) . .
N1 C18 H18 118.0 . .
C17 C18 H18 118.0 . .
N1 C19 C7 123.0(3) . .
N1 C19 H19 118.5 . .
C7 C19 H19 118.5 . .
O1 C20 O5 124.2(4) . .
O1 C20 C8 119.0(3) . .
O5 C20 C8 116.8(3) . .
C6 C21 C3 119.2(3) . .
C6 C21 C12 119.0(3) . .
C3 C21 C12 121.8(3) . .

loop_
_geom_bond_atom_site_label_1
_geom_bond_atom_site_label_2
_geom_bond_distance
_geom_bond_site_symmetry_2
Eu1 O5 2.297(3) .
Eu1 O10 2.400(3) .
Eu1 O4 2.450(3) 2_655
Eu1 O9 2.454(3) .
Eu1 O2 2.478(3) 2_666
Eu1 O7 2.480(3) 2_566
Eu1 O8 2.525(3) 2_566
Eu1 O3 2.578(3) 2_666
Eu1 O6 2.631(3) 2_655
Eu1 C12 2.869(4) 2_566
Eu1 C1 2.883(3) 2_666
Eu1 C10 2.887(4) 2_655
Eu1 H1W 2.77(7) .
O1 C20 1.237(5) .
O2 C1 1.268(4) .
O2 Eu1 2.478(3) 2_666
O3 C1 1.246(4) .
O3 Eu1 2.578(3) 2_666
O4 C10 1.246(5) .
O4 Eu1 2.450(3) 2_655
O5 C20 1.272(4) .
O6 C10 1.270(5) .
O6 Eu1 2.631(3) 2_655
O7 C12 1.277(4) .
O7 Eu1 2.480(3) 2_566
O8 C12 1.244(4) .
O8 Eu1 2.525(3) 2_566
O9 H4W 0.75(9) .
O9 H3W 0.86(7) .
O10 H2W 0.93(5) .
O10 H1W 0.69(7) .
N1 C19 1.332(5) .
N1 C18 1.337(5) .
C1 C2 1.511(5) .
C1 Eu1 2.883(3) 2_666
C2 C3 1.388(5) .
C2 C4 1.398(5) .
C3 C21 1.396(5) .
C3 H3 0.9300 .
C4 C5 1.388(5) .
C4 H4 0.9300 .
C5 C6 1.404(5) .
C5 C7 1.483(5) .
C6 C21 1.391(5) .
C6 H6 0.9300 .
C7 C13 1.393(5) .
C7 C19 1.395(5) .
C8 C9 1.391(5) .
C8 C14 1.393(5) .
C8 C20 1.505(5) .
C9 C15 1.407(5) .
C9 H9 0.9300 .
C10 C11 1.509(5) .
C10 Eu1 2.887(4) 2_655
C11 C16 1.389(5) .
C11 C14 1.396(5) .
C12 C21 1.494(5) .
C12 Eu1 2.869(4) 2_566
C13 C17 1.397(5) .
C13 H13 0.9300 .
C14 H14 0.9300 .
C15 C16 1.390(5) .
C15 C17 1.481(5) .
C16 H16 0.9300 .
C17 C18 1.385(5) .
C18 H18 0.9300 .
C19 H19 0.9300 .

loop_
_geom_torsion_atom_site_label_1
_geom_torsion_atom_site_label_2
_geom_torsion_atom_site_label_3
_geom_torsion_atom_site_label_4
_geom_torsion
_geom_torsion_site_symmetry_1
_geom_torsion_site_symmetry_2
_geom_torsion_site_symmetry_3
_geom_torsion_site_symmetry_4
O10 Eu1 O5 C20 -168.8(5) . . . .
O4 Eu1 O5 C20 -22.6(5) 2_655 . . .
O9 Eu1 O5 C20 28.5(6) . . . .
O2 Eu1 O5 C20 -118.5(5) 2_666 . . .
O7 Eu1 O5 C20 105.4(5) 2_566 . . .
O8 Eu1 O5 C20 142.8(5) 2_566 . . .
O3 Eu1 O5 C20 -91.9(5) 2_666 . . .
O6 Eu1 O5 C20 29.5(5) 2_655 . . .
C12 Eu1 O5 C20 122.5(5) 2_566 . . .
C1 Eu1 O5 C20 -100.7(5) 2_666 . . .
C10 Eu1 O5 C20 2.7(5) 2_655 . . .
Eu1 O3 C1 O2 -7.4(4) 2_666 . . .
Eu1 O3 C1 C2 171.4(3) 2_666 . . .
Eu1 O2 C1 O3 7.7(4) 2_666 . . .
Eu1 O2 C1 C2 -171.1(3) 2_666 . . .
O3 C1 C2 C3 -15.3(5) . . . .
O2 C1 C2 C3 163.5(3) . . . .
Eu1 C1 C2 C3 97.2(17) 2_666 . . .
O3 C1 C2 C4 165.6(4) . . . .
O2 C1 C2 C4 -15.5(5) . . . .
Eu1 C1 C2 C4 -81.8(17) 2_666 . . .
C4 C2 C3 C21 2.6(5) . . . .
C1 C2 C3 C21 -176.4(3) . . . .
C3 C2 C4 C5 1.5(5) . . . .
C1 C2 C4 C5 -179.5(3) . . . .
C2 C4 C5 C6 -3.6(5) . . . .
C2 C4 C5 C7 177.5(3) . . . .
C4 C5 C6 C21 1.7(5) . . . .
C7 C5 C6 C21 -179.4(3) . . . .
C4 C5 C7 C13 -143.7(4) . . . .
C6 C5 C7 C13 37.5(5) . . . .
C4 C5 C7 C19 39.9(5) . . . .
C6 C5 C7 C19 -139.0(4) . . . .
C14 C8 C9 C15 -0.3(6) . . . .
C20 C8 C9 C15 179.5(3) . . . .
Eu1 O4 C10 O6 -16.6(4) 2_655 . . .
Eu1 O4 C10 C11 159.0(3) 2_655 . . .
Eu1 O6 C10 O4 15.3(4) 2_655 . . .
Eu1 O6 C10 C11 -160.3(3) 2_655 . . .
O4 C10 C11 C16 175.7(4) . . . .
O6 C10 C11 C16 -8.6(6) . . . .
Eu1 C10 C11 C16 -111.1(8) 2_655 . . .
O4 C10 C11 C14 -7.5(6) . . . .
O6 C10 C11 C14 168.2(4) . . . .
Eu1 C10 C11 C14 65.7(10) 2_655 . . .
Eu1 O8 C12 O7 0.6(4) 2_566 . . .
Eu1 O8 C12 C21 -179.4(3) 2_566 . . .
Eu1 O7 C12 O8 -0.6(4) 2_566 . . .
Eu1 O7 C12 C21 179.3(3) 2_566 . . .
C19 C7 C13 C17 0.8(5) . . . .
C5 C7 C13 C17 -175.8(3) . . . .
C9 C8 C14 C11 -2.4(6) . . . .
C20 C8 C14 C11 177.9(4) . . . .
C16 C11 C14 C8 2.8(6) . . . .
C10 C11 C14 C8 -174.1(4) . . . .
C8 C9 C15 C16 2.5(6) . . . .
C8 C9 C15 C17 -176.4(3) . . . .
C14 C11 C16 C15 -0.5(6) . . . .
C10 C11 C16 C15 176.3(4) . . . .
C9 C15 C16 C11 -2.1(6) . . . .
C17 C15 C16 C11 176.7(4) . . . .
C7 C13 C17 C18 2.0(5) . . . .
C7 C13 C17 C15 -179.5(3) . . . .
C16 C15 C17 C18 -30.7(6) . . . .
C9 C15 C17 C18 148.1(4) . . . .
C16 C15 C17 C13 150.9(4) . . . .
C9 C15 C17 C13 -30.3(6) . . . .
C19 N1 C18 C17 1.9(6) . . . .
C13 C17 C18 N1 -3.5(6) . . . .
C15 C17 C18 N1 178.0(4) . . . .
C18 N1 C19 C7 1.3(6) . . . .
C13 C7 C19 N1 -2.6(6) . . . .
C5 C7 C19 N1 174.0(4) . . . .
Eu1 O5 C20 O1 -93.7(6) . . . .
Eu1 O5 C20 C8 86.5(5) . . . .
C9 C8 C20 O1 -159.3(4) . . . .
C14 C8 C20 O1 20.4(6) . . . .
C9 C8 C20 O5 20.5(5) . . . .
C14 C8 C20 O5 -159.7(4) . . . .
C5 C6 C21 C3 2.3(5) . . . .
C5 C6 C21 C12 -177.9(3) . . . .
C2 C3 C21 C6 -4.5(5) . . . .
C2 C3 C21 C12 175.7(3) . . . .
O8 C12 C21 C6 -8.4(6) . . . .
O7 C12 C21 C6 171.7(4) . . . .
Eu1 C12 C21 C6 -167(10) 2_566 . . .
O8 C12 C21 C3 171.4(4) . . . .
O7 C12 C21 C3 -8.5(6) . . . .
Eu1 C12 C21 C3 13(10) 2_566 . . .
